data_4130863
loop_
_publ_author_name
'Sevov, Christo S.'
'Fisher, Sydney L.'
'Thompson, Levi T.'
'Sanford, Melanie S.'

_publ_section_title
;
 Mechanism-Based Development of a Low-Potential, Soluble, and Cyclable
 Multielectron Anolyte for Nonaqueous Redox Flow Batteries.
;
_journal_issue 47
_journal_name_full 'Journal of the American Chemical Society'
_journal_page_first 15378
_journal_page_last 15384
_journal_paper_doi 10.1021/jacs.6b07638
_journal_volume 138
_journal_year 2016
_chemical_formula_moiety 'C50 H52 Mn N10 O10, C H4 O + (solvent)'
_chemical_formula_sum 'C51 H56 Mn N10 O11'
_chemical_formula_weight 1039.99
_space_group_crystal_system monoclinic
_space_group_IT_number 14
_space_group_name_Hall '-P 2ybc'
_space_group_name_H-M_alt 'P 1 21/c 1'
_atom_sites_solution_hydrogens geom
_audit_creation_method SHELXL-2014/6
_cell_angle_alpha 90
_cell_angle_beta 104.024(7)
_cell_angle_gamma 90
_cell_formula_units_Z 4
_cell_length_a 11.2462(2)
_cell_length_b 41.9047(8)
_cell_length_c 12.0982(9)
_cell_measurement_reflns_used 31964
_cell_measurement_temperature 85(2)
_cell_measurement_theta_max 65.20
_cell_measurement_theta_min 2.10
_cell_volume 5531.6(5)
_computing_cell_refinement 'CrysAlisPro 1.171.38.41 (Rigaku OD, 2015)'
_computing_data_collection 'CrystalClear-SM Expert 2.0 r16 (Rigaku, 2014)'
_computing_data_reduction 'CrysAlisPro 1.171.38.41 (Rigaku OD, 2015)'
_computing_molecular_graphics 'Bruker SHELXTL'
_computing_publication_material 'Bruker SHELXTL'
_computing_structure_refinement 'SHELXL-2014/6 (Sheldrick, 2014)'
_computing_structure_solution 'SHELXT (Sheldrick, 2014)'
_diffrn_ambient_temperature 85(2)
_diffrn_measured_fraction_theta_full 0.993
_diffrn_measured_fraction_theta_max 0.981
_diffrn_measurement_device_type 'Rigaku Saturn944+ CCD'
_diffrn_radiation_type CuK\a
_diffrn_radiation_wavelength 1.54178
_diffrn_reflns_av_R_equivalents 0.2089
_diffrn_reflns_av_unetI/netI 0.0848
_diffrn_reflns_Laue_measured_fraction_full 0.993
_diffrn_reflns_Laue_measured_fraction_max 0.981
_diffrn_reflns_limit_h_max 13
_diffrn_reflns_limit_h_min -13
_diffrn_reflns_limit_k_max 52
_diffrn_reflns_limit_k_min -52
_diffrn_reflns_limit_l_max 14
_diffrn_reflns_limit_l_min -15
_diffrn_reflns_number 117454
_diffrn_reflns_point_group_measured_fraction_full 0.993
_diffrn_reflns_point_group_measured_fraction_max 0.981
_diffrn_reflns_theta_full 67.679
_diffrn_reflns_theta_max 73.899
_diffrn_reflns_theta_min 2.109
_diffrn_source 'micro-focus rotating anode'
_exptl_absorpt_coefficient_mu 2.480
_exptl_absorpt_correction_T_max 0.976
_exptl_absorpt_correction_T_min 0.671
_exptl_absorpt_correction_type multi-scan
_exptl_absorpt_process_details
; 
 CrysAlisPro 1.171.38.41 (Rigaku Oxford Diffraction, 2015) 
 Empirical absorption correction using spherical harmonics, 
 implemented in SCALE3 ABSPACK scaling algorithm. 
;
_exptl_crystal_colour orange
_exptl_crystal_density_diffrn 1.249
_exptl_crystal_density_method 'not measured'
_exptl_crystal_description plate
_exptl_crystal_F_000 2180
_exptl_crystal_size_max 0.180
_exptl_crystal_size_mid 0.040
_exptl_crystal_size_min 0.010
_refine_diff_density_max 2.120
_refine_diff_density_min -1.056
_refine_diff_density_rms 0.112
_refine_ls_extinction_method none
_refine_ls_goodness_of_fit_ref 1.532
_refine_ls_hydrogen_treatment constr
_refine_ls_matrix_type full
_refine_ls_number_parameters 666
_refine_ls_number_reflns 10974
_refine_ls_number_restraints 685
_refine_ls_restrained_S_all 1.499
_refine_ls_R_factor_all 0.1439
_refine_ls_R_factor_gt 0.1234
_refine_ls_shift/su_max 0.000
_refine_ls_shift/su_mean 0.000
_refine_ls_structure_factor_coef Fsqd
_refine_ls_weighting_details 'w=1/[\s^2^(Fo^2^)+(0.1500P)^2^] where P=(Fo^2^+2Fc^2^)/3'
_refine_ls_weighting_scheme calc
_refine_ls_wR_factor_gt 0.3286
_refine_ls_wR_factor_ref 0.3542
_reflns_Friedel_coverage 0.000
_reflns_number_gt 8118
_reflns_number_total 10974
_reflns_threshold_expression 'I > 2\s(I)'
_cod_data_source_file ja6b07638_si_003.cif
_cod_data_source_block 2158_sq
_cod_original_sg_symbol_H-M 'P 21/c'
_cod_database_code 4130863
_shelx_space_group_comment
;
The symmetry employed for this shelxl refinement is uniquely defined
by the following loop, which should always be used as a source of
symmetry information in preference to the above space-group names.
They are only intended as comments.
;
_shelx_estimated_absorpt_t_min 0.664
_shelx_estimated_absorpt_t_max 0.976
_shelxl_version_number 2014/6

loop_
_space_group_symop_operation_xyz
'x, y, z'
'-x, y+1/2, -z+1/2'
'-x, -y, -z'
'x, -y-1/2, z-1/2'

loop_
_atom_site_label
_atom_site_type_symbol
_atom_site_fract_x
_atom_site_fract_y
_atom_site_fract_z
_atom_site_U_iso_or_equiv
_atom_site_adp_type
_atom_site_occupancy
_atom_site_site_symmetry_order
_atom_site_calc_flag
_atom_site_refinement_flags_posn
_atom_site_refinement_flags_adp
Mn1 Mn 0.52278(7) 0.33335(2) 0.42036(7) 0.0419(3) Uani 1 1 d . U
O1 O 0.2006(4) 0.35342(10) -0.0880(3) 0.0562(9) Uani 1 1 d . U
O2 O 0.8524(3) 0.30728(9) 0.9259(3) 0.0496(8) Uani 1 1 d . U
O3 O 0.5418(4) 0.14047(9) 0.4270(3) 0.0526(9) Uani 1 1 d . U
O4 O 0.7309(6) 0.09526(13) 0.4405(5) 0.0857(15) Uani 1 1 d . U
O5 O 0.9282(10) 0.0824(3) 0.3546(10) 0.150(3) Uani 1 1 d . U
O6 O 0.0169(4) 0.34684(11) 0.5678(3) 0.0586(10) Uani 1 1 d . U
O7 O 0.9801(4) 0.33385(11) 0.1940(4) 0.0635(11) Uani 1 1 d . U
N1 N 0.4127(4) 0.33384(10) 0.2354(4) 0.0463(9) Uani 1 1 d . U
N2 N 0.3653(4) 0.27794(11) 0.2054(4) 0.0448(9) Uani 1 1 d . U
N3 N 0.5001(4) 0.28231(10) 0.3976(3) 0.0419(8) Uani 1 1 d . U
N4 N 0.6228(4) 0.26139(10) 0.5777(3) 0.0436(9) Uani 1 1 d . U
N5 N 0.6331(4) 0.31928(10) 0.5972(4) 0.0439(9) Uani 1 1 d . U
N6 N 0.3447(4) 0.34308(11) 0.4684(4) 0.0481(9) Uani 1 1 d . U
N7 N 0.3782(4) 0.39739(12) 0.5334(4) 0.0540(10) Uani 1 1 d . U
N8 N 0.5469(4) 0.38424(11) 0.4483(4) 0.0462(9) Uani 1 1 d . U
N9 N 0.7427(4) 0.39366(11) 0.3987(4) 0.0510(10) Uani 1 1 d . U
N10 N 0.6869(4) 0.33901(11) 0.3456(4) 0.0458(9) Uani 1 1 d . U
C1 C 0.3996(5) 0.36334(14) 0.1874(5) 0.0508(12) Uani 1 1 d . U
H1A H 0.4413 0.3805 0.2316 0.061 Uiso 1 1 calc R U
C2 C 0.3321(5) 0.37012(15) 0.0817(5) 0.0517(12) Uani 1 1 d . U
H2B H 0.3271 0.3913 0.0529 0.062 Uiso 1 1 calc R U
C3 C 0.2700(5) 0.34523(15) 0.0159(5) 0.0504(11) Uani 1 1 d . U
C4 C 0.2821(5) 0.31487(13) 0.0608(4) 0.0472(11) Uani 1 1 d . U
H4B H 0.2407 0.2975 0.0173 0.057 Uiso 1 1 calc R U
C5 C 0.3556(4) 0.30954(13) 0.1706(4) 0.0450(10) Uani 1 1 d . U
C6 C 0.4337(4) 0.26665(12) 0.3021(4) 0.0414(10) Uani 1 1 d . U
C7 C 0.4446(4) 0.23226(13) 0.3197(4) 0.0431(10) Uani 1 1 d . U
C8 C 0.4002(5) 0.20612(13) 0.2496(5) 0.0480(11) Uani 1 1 d . U
H8A H 0.3471 0.2090 0.1762 0.058 Uiso 1 1 calc R U
C9 C 0.4362(5) 0.17606(13) 0.2907(4) 0.0472(11) Uani 1 1 d . U
H9B H 0.4083 0.1580 0.2441 0.057 Uiso 1 1 calc R U
C10 C 0.5123(5) 0.17158(13) 0.3988(4) 0.0449(10) Uani 1 1 d . U
C11 C 0.5563(4) 0.19732(13) 0.4701(4) 0.0453(10) Uani 1 1 d . U
H11A H 0.6079 0.1944 0.5441 0.054 Uiso 1 1 calc R U
C12 C 0.5203(4) 0.22719(13) 0.4268(4) 0.0445(10) Uani 1 1 d . U
C13 C 0.5533(4) 0.25931(12) 0.4767(4) 0.0414(10) Uani 1 1 d . U
C14 C 0.6628(5) 0.28967(13) 0.6388(4) 0.0443(10) Uani 1 1 d . U
C15 C 0.7361(4) 0.28396(13) 0.7494(4) 0.0438(10) Uani 1 1 d . U
H15A H 0.7543 0.2627 0.7757 0.053 Uiso 1 1 calc R U
C16 C 0.7813(4) 0.30963(13) 0.8191(4) 0.0455(10) Uani 1 1 d . U
C17 C 0.7519(5) 0.34042(14) 0.7771(5) 0.0482(11) Uani 1 1 d . U
H17A H 0.7819 0.3586 0.8221 0.058 Uiso 1 1 calc R U
C18 C 0.6786(5) 0.34372(13) 0.6693(4) 0.0455(11) Uani 1 1 d . U
H18A H 0.6578 0.3648 0.6426 0.055 Uiso 1 1 calc R U
C19 C 0.1277(6) 0.32886(17) -0.1544(5) 0.0620(15) Uani 1 1 d . U
H19A H 0.1816 0.3129 -0.1759 0.093 Uiso 1 1 calc R U
H19B H 0.0751 0.3383 -0.2233 0.093 Uiso 1 1 calc R U
H19C H 0.0766 0.3187 -0.1094 0.093 Uiso 1 1 calc R U
C20 C 0.8843(5) 0.27582(14) 0.9710(5) 0.0515(12) Uani 1 1 d . U
H20A H 0.8105 0.2649 0.9807 0.077 Uiso 1 1 calc R U
H20B H 0.9437 0.2775 1.0449 0.077 Uiso 1 1 calc R U
H20C H 0.9206 0.2637 0.9181 0.077 Uiso 1 1 calc R U
C21 C 0.6355(6) 0.13435(14) 0.5290(5) 0.0539(12) Uani 1 1 d . U
H21A H 0.6054 0.1396 0.5972 0.065 Uiso 1 1 calc R U
H21B H 0.7090 0.1475 0.5301 0.065 Uiso 1 1 calc R U
C22 C 0.6656(6) 0.10003(15) 0.5281(6) 0.0638(14) Uani 1 1 d . U
H22A H 0.7172 0.0935 0.6032 0.077 Uiso 1 1 calc R U
H22B H 0.5897 0.0871 0.5119 0.077 Uiso 1 1 calc R U
C23 C 0.7579(10) 0.0639(2) 0.4205(9) 0.095(2) Uani 1 1 d . U
H23A H 0.6814 0.0513 0.3990 0.114 Uiso 1 1 calc R U
H23B H 0.8106 0.0545 0.4905 0.114 Uiso 1 1 calc R U
C24 C 0.8201(10) 0.0630(2) 0.3303(9) 0.097(2) Uani 1 1 d . U
H24A H 0.7639 0.0705 0.2590 0.116 Uiso 1 1 calc R U
H24B H 0.8430 0.0406 0.3184 0.116 Uiso 1 1 calc R U
C25 C 0.9826(16) 0.0847(4) 0.2524(16) 0.158(6) Uani 1 1 d . U
H25A H 0.9993 0.0633 0.2279 0.236 Uiso 1 1 calc R U
H25B H 1.0592 0.0969 0.2729 0.236 Uiso 1 1 calc R U
H25C H 0.9246 0.0956 0.1902 0.236 Uiso 1 1 calc R U
C26 C 0.2675(5) 0.31801(14) 0.4527(5) 0.0488(11) Uani 1 1 d . U
H26A H 0.2913 0.2995 0.4181 0.059 Uiso 1 1 calc R U
C27 C 0.1565(5) 0.31690(15) 0.4828(5) 0.0516(12) Uani 1 1 d . U
H27A H 0.1070 0.2983 0.4705 0.062 Uiso 1 1 calc R U
C28 C 0.1202(5) 0.34403(16) 0.5315(5) 0.0529(12) Uani 1 1 d . U
C29 C 0.1975(5) 0.37093(15) 0.5464(5) 0.0549(12) Uani 1 1 d . U
H29A H 0.1746 0.3899 0.5790 0.066 Uiso 1 1 calc R U
C30 C 0.3073(5) 0.36963(13) 0.5131(4) 0.0483(11) Uani 1 1 d . U
C31 C 0.4805(5) 0.40291(13) 0.5055(5) 0.0500(11) Uani 1 1 d . U
C32 C 0.5465(6) 0.43349(14) 0.5393(5) 0.0575(13) Uani 1 1 d . U
C33 C 0.5181(7) 0.45961(15) 0.6008(6) 0.0677(15) Uani 1 1 d . U
H33A H 0.4459 0.4602 0.6284 0.081 Uiso 1 1 calc R U
C35 C 0.7043(8) 0.48398(17) 0.5753(7) 0.0797(18) Uani 1 1 d . U
H35A H 0.7568 0.5021 0.5850 0.096 Uiso 1 1 calc R U
C36 C 0.7326(8) 0.45782(17) 0.5179(6) 0.0716(16) Uani 1 1 d . U
H36A H 0.8056 0.4571 0.4916 0.086 Uiso 1 1 calc R U
C37 C 0.6504(6) 0.43245(15) 0.4997(5) 0.0590(13) Uani 1 1 d . U
C38 C 0.6517(5) 0.40138(13) 0.4430(5) 0.0496(11) Uani 1 1 d . U
C39 C 0.7601(5) 0.36515(13) 0.3479(5) 0.0483(11) Uani 1 1 d . U
C40 C 0.8599(5) 0.36454(14) 0.2977(5) 0.0521(12) Uani 1 1 d . U
H40A H 0.9101 0.3829 0.3005 0.062 Uiso 1 1 calc R U
C41 C 0.8848(5) 0.33722(15) 0.2444(5) 0.0533(12) Uani 1 1 d . U
C42 C 0.8100(5) 0.31057(14) 0.2391(5) 0.0501(11) Uani 1 1 d . U
H42A H 0.8250 0.2915 0.2021 0.060 Uiso 1 1 calc R U
C43 C 0.7131(5) 0.31302(13) 0.2900(4) 0.0463(11) Uani 1 1 d . U
H43A H 0.6608 0.2950 0.2856 0.056 Uiso 1 1 calc R U
C44 C -0.0572(5) 0.31802(18) 0.5615(5) 0.0606(14) Uani 1 1 d . U
H44A H -0.0827 0.3108 0.4822 0.091 Uiso 1 1 calc R U
H44B H -0.1299 0.3226 0.5900 0.091 Uiso 1 1 calc R U
H44C H -0.0088 0.3012 0.6081 0.091 Uiso 1 1 calc R U
C45 C 1.0587(7) 0.3612(2) 0.1950(8) 0.085(2) Uani 1 1 d . U
H45A H 1.0099 0.3791 0.1558 0.128 Uiso 1 1 calc R U
H45B H 1.1228 0.3559 0.1559 0.128 Uiso 1 1 calc R U
H45C H 1.0965 0.3673 0.2739 0.128 Uiso 1 1 calc R U
C34 C 0.6020(9) 0.48473(17) 0.6192(6) 0.0782(18) Uani 1 1 d . U
O8 O 0.5889(9) 0.51071(16) 0.6791(7) 0.121(2) Uani 1 1 d . U
C46 C 0.4865(15) 0.5120(3) 0.7306(12) 0.133(3) Uani 1 1 d . U
H46A H 0.4923 0.4946 0.7874 0.159 Uiso 1 1 calc R U
H46B H 0.4086 0.5095 0.6720 0.159 Uiso 1 1 calc R U
C47 C 0.4916(18) 0.5447(3) 0.7886(13) 0.158(4) Uani 1 1 d . U
H47A H 0.4875 0.5616 0.7304 0.189 Uiso 1 1 calc R U
H47B H 0.4186 0.5471 0.8202 0.189 Uiso 1 1 calc R U
O9 O 0.5969(13) 0.5495(3) 0.8764(9) 0.170(4) Uani 1 1 d . U
C48 C 0.627(2) 0.5268(4) 0.9624(13) 0.176(5) Uani 1 1 d . U
H48A H 0.6813 0.5104 0.9415 0.211 Uiso 1 1 calc R U
H48B H 0.5518 0.5161 0.9720 0.211 Uiso 1 1 calc R U
C49 C 0.690(2) 0.5421(4) 1.0695(14) 0.171(5) Uani 1 1 d . U
H49A H 0.7213 0.5257 1.1280 0.205 Uiso 1 1 calc R U
H49B H 0.7599 0.5548 1.0579 0.205 Uiso 1 1 calc R U
O10 O 0.6050(13) 0.5625(3) 1.1069(10) 0.178(4) Uani 1 1 d . U
C50 C 0.6525(11) 0.5811(3) 1.2011(7) 0.104(3) Uani 1 1 d . U
H50A H 0.6910 0.5673 1.2654 0.157 Uiso 1 1 calc R U
H50B H 0.5865 0.5934 1.2206 0.157 Uiso 1 1 calc R U
H50C H 0.7139 0.5957 1.1842 0.157 Uiso 1 1 calc R U
O11 O 0.1358(4) 0.24573(10) 0.1532(4) 0.0562(9) Uani 1 1 d . U
H11 H 0.1242 0.2607 0.1055 0.084 Uiso 1 1 calc R U
C51 C 0.0957(6) 0.25524(17) 0.2507(5) 0.0597(14) Uani 1 1 d . U
H51A H 0.1544 0.2478 0.3195 0.090 Uiso 1 1 calc R U
H51B H 0.0150 0.2460 0.2474 0.090 Uiso 1 1 calc R U
H51C H 0.0902 0.2786 0.2524 0.090 Uiso 1 1 calc R U

loop_
_atom_site_aniso_label
_atom_site_aniso_U_11
_atom_site_aniso_U_22
_atom_site_aniso_U_33
_atom_site_aniso_U_23
_atom_site_aniso_U_13
_atom_site_aniso_U_12
Mn1 0.0274(4) 0.0637(5) 0.0338(4) -0.0005(3) 0.0060(3) -0.0001(3)
O1 0.041(2) 0.086(2) 0.0370(18) 0.0064(16) 0.0006(15) -0.0009(16)
O2 0.0358(18) 0.075(2) 0.0348(17) -0.0024(14) 0.0023(14) 0.0004(14)
O3 0.049(2) 0.063(2) 0.044(2) -0.0026(14) 0.0093(17) -0.0025(15)
O4 0.091(4) 0.082(3) 0.093(4) -0.003(2) 0.040(3) 0.007(2)
O5 0.131(6) 0.176(8) 0.162(8) -0.041(6) 0.071(6) -0.032(6)
O6 0.0307(18) 0.100(3) 0.046(2) -0.0016(18) 0.0111(16) 0.0026(17)
O7 0.045(2) 0.095(3) 0.056(2) -0.0080(19) 0.024(2) -0.0113(18)
N1 0.031(2) 0.071(2) 0.036(2) 0.0010(15) 0.0067(17) -0.0015(16)
N2 0.0238(18) 0.074(2) 0.035(2) -0.0019(16) 0.0042(16) 0.0025(15)
N3 0.0261(18) 0.064(2) 0.0337(19) -0.0004(15) 0.0034(15) -0.0017(14)
N4 0.033(2) 0.064(2) 0.0330(19) -0.0033(15) 0.0061(16) -0.0028(15)
N5 0.033(2) 0.066(2) 0.0320(19) 0.0004(15) 0.0064(16) -0.0019(15)
N6 0.031(2) 0.072(2) 0.040(2) 0.0008(17) 0.0068(17) 0.0023(16)
N7 0.043(2) 0.071(3) 0.049(3) -0.0012(19) 0.0123(19) 0.0047(17)
N8 0.034(2) 0.063(2) 0.042(2) -0.0008(16) 0.0107(17) -0.0013(15)
N9 0.038(2) 0.071(2) 0.044(2) -0.0019(18) 0.0098(18) -0.0080(17)
N10 0.033(2) 0.068(2) 0.037(2) -0.0015(16) 0.0104(17) -0.0051(15)
C1 0.041(3) 0.072(3) 0.039(2) 0.0046(19) 0.011(2) -0.002(2)
C2 0.038(3) 0.078(3) 0.038(2) 0.003(2) 0.007(2) -0.001(2)
C3 0.027(2) 0.086(3) 0.038(2) 0.004(2) 0.0081(19) 0.000(2)
C4 0.030(2) 0.075(3) 0.036(2) -0.0023(19) 0.0088(19) 0.0017(19)
C5 0.028(2) 0.073(3) 0.034(2) -0.0024(18) 0.0091(18) 0.0002(18)
C6 0.0209(19) 0.071(2) 0.031(2) -0.0040(17) 0.0053(17) -0.0038(16)
C7 0.028(2) 0.071(2) 0.029(2) -0.0059(17) 0.0051(18) -0.0035(17)
C8 0.033(2) 0.070(3) 0.039(2) -0.0078(19) 0.005(2) -0.0049(19)
C9 0.038(3) 0.067(3) 0.035(2) -0.0075(18) 0.005(2) -0.0054(19)
C10 0.034(2) 0.067(3) 0.034(2) -0.0028(17) 0.0088(19) -0.0031(18)
C11 0.028(2) 0.070(3) 0.035(2) -0.0013(18) 0.0023(19) -0.0028(18)
C12 0.025(2) 0.067(2) 0.042(2) -0.0058(17) 0.0102(19) -0.0044(16)
C13 0.027(2) 0.066(2) 0.031(2) 0.0003(16) 0.0073(17) 0.0031(17)
C14 0.030(2) 0.069(3) 0.034(2) -0.0036(17) 0.0091(18) -0.0042(17)
C15 0.027(2) 0.068(3) 0.034(2) -0.0027(18) 0.0029(18) -0.0014(18)
C16 0.028(2) 0.075(3) 0.032(2) -0.0017(18) 0.0067(18) 0.0015(18)
C17 0.034(2) 0.071(3) 0.040(2) -0.0023(19) 0.010(2) -0.0019(19)
C18 0.036(2) 0.064(3) 0.033(2) -0.0017(18) 0.0022(19) 0.0007(19)
C19 0.041(3) 0.094(4) 0.044(3) 0.002(2) -0.005(3) -0.008(2)
C20 0.040(3) 0.079(3) 0.032(2) 0.006(2) 0.002(2) 0.001(2)
C21 0.050(3) 0.073(3) 0.037(3) 0.002(2) 0.009(2) -0.002(2)
C22 0.057(3) 0.070(3) 0.063(3) 0.004(2) 0.010(3) 0.000(2)
C23 0.102(6) 0.082(4) 0.105(6) -0.013(4) 0.032(5) 0.005(4)
C24 0.102(6) 0.093(5) 0.098(6) -0.019(4) 0.031(5) 0.006(4)
C25 0.143(12) 0.164(12) 0.193(12) -0.028(10) 0.093(11) -0.027(10)
C26 0.027(2) 0.073(3) 0.043(3) -0.001(2) 0.0034(19) -0.0015(18)
C27 0.030(2) 0.084(3) 0.040(3) 0.005(2) 0.008(2) 0.003(2)
C28 0.026(2) 0.094(3) 0.036(3) 0.001(2) 0.0032(19) 0.008(2)
C29 0.039(2) 0.082(3) 0.041(3) -0.003(2) 0.006(2) 0.007(2)
C30 0.040(2) 0.069(3) 0.036(2) 0.0008(19) 0.010(2) 0.0057(19)
C31 0.041(2) 0.066(3) 0.041(3) -0.0003(19) 0.007(2) 0.0045(19)
C32 0.057(3) 0.067(3) 0.047(3) -0.002(2) 0.009(2) 0.001(2)
C33 0.075(4) 0.068(3) 0.061(4) -0.007(2) 0.018(3) 0.004(3)
C35 0.094(5) 0.067(3) 0.073(4) -0.009(3) 0.010(4) -0.019(3)
C36 0.072(4) 0.079(3) 0.060(4) -0.005(3) 0.009(3) -0.015(3)
C37 0.057(3) 0.073(3) 0.046(3) -0.004(2) 0.012(2) -0.008(2)
C38 0.039(2) 0.064(3) 0.045(3) -0.0007(19) 0.009(2) -0.0083(18)
C39 0.032(2) 0.069(3) 0.043(3) 0.0011(19) 0.0067(19) -0.0060(18)
C40 0.034(2) 0.077(3) 0.045(3) 0.001(2) 0.009(2) -0.008(2)
C41 0.032(2) 0.086(3) 0.041(3) 0.002(2) 0.007(2) -0.004(2)
C42 0.037(2) 0.073(3) 0.039(3) 0.003(2) 0.008(2) 0.0008(19)
C43 0.031(2) 0.073(3) 0.034(2) -0.0022(19) 0.0067(19) -0.0028(18)
C44 0.032(3) 0.109(4) 0.041(3) 0.003(3) 0.010(2) 0.001(3)
C45 0.054(4) 0.114(5) 0.098(6) -0.005(4) 0.037(4) -0.022(4)
C34 0.100(5) 0.069(3) 0.059(4) -0.008(3) 0.006(3) -0.004(3)
O8 0.162(6) 0.092(4) 0.104(5) -0.025(3) 0.019(4) 0.011(4)
C46 0.163(8) 0.124(6) 0.104(6) -0.026(5) 0.019(5) 0.037(5)
C47 0.207(9) 0.135(7) 0.117(6) -0.042(5) 0.013(6) 0.050(6)
O9 0.234(10) 0.141(6) 0.116(5) -0.032(4) 0.006(6) 0.010(6)
C48 0.247(12) 0.151(8) 0.111(6) -0.033(4) 0.007(6) 0.028(8)
C49 0.220(11) 0.165(9) 0.110(6) -0.039(6) 0.010(6) 0.032(8)
O10 0.205(9) 0.185(8) 0.121(6) -0.051(5) -0.007(6) 0.034(6)
C50 0.130(8) 0.116(6) 0.059(4) 0.009(3) 0.007(4) 0.017(5)
O11 0.0339(19) 0.081(2) 0.051(2) -0.0013(17) 0.0049(17) -0.0031(16)
C51 0.038(3) 0.094(4) 0.047(3) 0.000(3) 0.010(2) 0.001(3)

loop_
_atom_type_symbol
_atom_type_description
_atom_type_scat_dispersion_real
_atom_type_scat_dispersion_imag
_atom_type_scat_source
C C 0.0181 0.0091 'International Tables Vol C Tables 4.2.6.8 and 6.1.1.4'
H H 0.0000 0.0000 'International Tables Vol C Tables 4.2.6.8 and 6.1.1.4'
N N 0.0311 0.0180 'International Tables Vol C Tables 4.2.6.8 and 6.1.1.4'
O O 0.0492 0.0322 'International Tables Vol C Tables 4.2.6.8 and 6.1.1.4'
Mn Mn -0.5299 2.8052 'International Tables Vol C Tables 4.2.6.8 and 6.1.1.4'

loop_
_geom_angle_atom_site_label_1
_geom_angle_atom_site_label_2
_geom_angle_atom_site_label_3
_geom_angle
N3 Mn1 N8 178.35(16)
N3 Mn1 N6 97.28(17)
N8 Mn1 N6 82.35(17)
N3 Mn1 N10 97.82(16)
N8 Mn1 N10 82.85(17)
N6 Mn1 N10 161.58(17)
N3 Mn1 N5 83.33(16)
N8 Mn1 N5 95.11(16)
N6 Mn1 N5 96.94(16)
N10 Mn1 N5 95.24(16)
N3 Mn1 N1 82.24(16)
N8 Mn1 N1 99.33(16)
N6 Mn1 N1 86.90(16)
N10 Mn1 N1 84.74(16)
N5 Mn1 N1 165.43(16)
C3 O1 C19 117.5(5)
C16 O2 C20 117.8(4)
C10 O3 C21 117.8(4)
C23 O4 C22 115.6(7)
C24 O5 C25 111.2(11)
C28 O6 C44 116.0(5)
C41 O7 C45 117.3(5)
C5 N1 C1 116.8(5)
C5 N1 Mn1 129.2(4)
C1 N1 Mn1 113.9(3)
C6 N2 C5 126.6(4)
C6 N3 C13 107.6(4)
C6 N3 Mn1 126.8(3)
C13 N3 Mn1 125.5(3)
C13 N4 C14 126.8(4)
C14 N5 C18 115.6(4)
C14 N5 Mn1 128.2(3)
C18 N5 Mn1 116.2(3)
C26 N6 C30 116.5(5)
C26 N6 Mn1 113.9(4)
C30 N6 Mn1 129.5(4)
C31 N7 C30 127.4(5)
C31 N8 C38 107.3(4)
C31 N8 Mn1 125.1(4)
C38 N8 Mn1 125.1(4)
C38 N9 C39 127.4(5)
C43 N10 C39 117.0(5)
C43 N10 Mn1 114.4(3)
C39 N10 Mn1 128.6(4)
C2 C1 N1 125.0(5)
C2 C1 H1A 117.5
N1 C1 H1A 117.5
C1 C2 C3 118.2(6)
C1 C2 H2B 120.9
C3 C2 H2B 120.9
O1 C3 C4 125.5(5)
O1 C3 C2 115.9(5)
C4 C3 C2 118.6(5)
C3 C4 C5 120.0(5)
C3 C4 H4B 120.0
C5 C4 H4B 120.0
N1 C5 N2 123.6(5)
N1 C5 C4 121.3(5)
N2 C5 C4 115.2(5)
N2 C6 N3 130.7(5)
N2 C6 C7 119.5(4)
N3 C6 C7 109.8(4)
C12 C7 C8 119.7(5)
C12 C7 C6 107.4(4)
C8 C7 C6 132.8(5)
C9 C8 C7 117.8(5)
C9 C8 H8A 121.1
C7 C8 H8A 121.1
C8 C9 C10 121.5(5)
C8 C9 H9B 119.3
C10 C9 H9B 119.3
O3 C10 C9 114.8(4)
O3 C10 C11 123.7(5)
C9 C10 C11 121.5(5)
C12 C11 C10 116.1(5)
C12 C11 H11A 122.0
C10 C11 H11A 122.0
C11 C12 C7 123.5(5)
C11 C12 C13 130.3(5)
C7 C12 C13 106.1(5)
N4 C13 N3 132.1(5)
N4 C13 C12 118.9(4)
N3 C13 C12 109.0(4)
N5 C14 N4 123.9(4)
N5 C14 C15 123.0(5)
N4 C14 C15 113.1(5)
C16 C15 C14 119.3(5)
C16 C15 H15A 120.4
C14 C15 H15A 120.4
O2 C16 C15 124.9(5)
O2 C16 C17 116.7(5)
C15 C16 C17 118.4(5)
C18 C17 C16 118.3(5)
C18 C17 H17A 120.9
C16 C17 H17A 120.9
N5 C18 C17 125.4(5)
N5 C18 H18A 117.3
C17 C18 H18A 117.3
O1 C19 H19A 109.5
O1 C19 H19B 109.5
H19A C19 H19B 109.5
O1 C19 H19C 109.5
H19A C19 H19C 109.5
H19B C19 H19C 109.5
O2 C20 H20A 109.5
O2 C20 H20B 109.5
H20A C20 H20B 109.5
O2 C20 H20C 109.5
H20A C20 H20C 109.5
H20B C20 H20C 109.5
O3 C21 C22 106.8(5)
O3 C21 H21A 110.4
C22 C21 H21A 110.4
O3 C21 H21B 110.4
C22 C21 H21B 110.4
H21A C21 H21B 108.6
O4 C22 C21 107.3(5)
O4 C22 H22A 110.2
C21 C22 H22A 110.2
O4 C22 H22B 110.2
C21 C22 H22B 110.2
H22A C22 H22B 108.5
O4 C23 C24 109.1(8)
O4 C23 H23A 109.9
C24 C23 H23A 109.9
O4 C23 H23B 109.9
C24 C23 H23B 109.9
H23A C23 H23B 108.3
C23 C24 O5 112.0(9)
C23 C24 H24A 109.2
O5 C24 H24A 109.2
C23 C24 H24B 109.2
O5 C24 H24B 109.2
H24A C24 H24B 107.9
O5 C25 H25A 109.5
O5 C25 H25B 109.5
H25A C25 H25B 109.5
O5 C25 H25C 109.5
H25A C25 H25C 109.5
H25B C25 H25C 109.5
N6 C26 C27 125.5(5)
N6 C26 H26A 117.2
C27 C26 H26A 117.2
C26 C27 C28 117.5(6)
C26 C27 H27A 121.2
C28 C27 H27A 121.2
O6 C28 C27 125.3(6)
O6 C28 C29 116.3(5)
C27 C28 C29 118.3(5)
C30 C29 C28 119.7(5)
C30 C29 H29A 120.2
C28 C29 H29A 120.2
N6 C30 C29 122.3(5)
N6 C30 N7 122.5(5)
C29 C30 N7 115.2(5)
N7 C31 N8 130.8(5)
N7 C31 C32 119.8(5)
N8 C31 C32 109.4(5)
C37 C32 C33 122.3(6)
C37 C32 C31 106.8(5)
C33 C32 C31 130.9(6)
C34 C33 C32 116.2(7)
C34 C33 H33A 121.9
C32 C33 H33A 121.9
C36 C35 C34 122.0(7)
C36 C35 H35A 119.0
C34 C35 H35A 119.0
C35 C36 C37 117.5(8)
C35 C36 H36A 121.2
C37 C36 H36A 121.2
C32 C37 C36 120.8(6)
C32 C37 C38 107.3(5)
C36 C37 C38 131.9(7)
N9 C38 N8 130.3(5)
N9 C38 C37 120.5(5)
N8 C38 C37 109.2(5)
N10 C39 N9 123.6(5)
N10 C39 C40 121.3(5)
N9 C39 C40 115.1(5)
C41 C40 C39 119.6(5)
C41 C40 H40A 120.2
C39 C40 H40A 120.2
O7 C41 C40 124.6(5)
O7 C41 C42 115.4(5)
C40 C41 C42 120.0(6)
C43 C42 C41 117.0(5)
C43 C42 H42A 121.5
C41 C42 H42A 121.5
N10 C43 C42 125.0(5)
N10 C43 H43A 117.5
C42 C43 H43A 117.5
O6 C44 H44A 109.5
O6 C44 H44B 109.5
H44A C44 H44B 109.5
O6 C44 H44C 109.5
H44A C44 H44C 109.5
H44B C44 H44C 109.5
O7 C45 H45A 109.5
O7 C45 H45B 109.5
H45A C45 H45B 109.5
O7 C45 H45C 109.5
H45A C45 H45C 109.5
H45B C45 H45C 109.5
O8 C34 C35 116.1(8)
O8 C34 C33 122.8(9)
C35 C34 C33 121.1(7)
C34 O8 C46 118.1(9)
O8 C46 C47 106.6(13)
O8 C46 H46A 110.4
C47 C46 H46A 110.4
O8 C46 H46B 110.4
C47 C46 H46B 110.4
H46A C46 H46B 108.6
O9 C47 C46 113.9(12)
O9 C47 H47A 108.8
C46 C47 H47A 108.8
O9 C47 H47B 108.8
C46 C47 H47B 108.8
H47A C47 H47B 107.7
C48 O9 C47 118.5(15)
O9 C48 C49 109.8(15)
O9 C48 H48A 109.7
C49 C48 H48A 109.7
O9 C48 H48B 109.7
C49 C48 H48B 109.7
H48A C48 H48B 108.2
O10 C49 C48 109.2(16)
O10 C49 H49A 109.8
C48 C49 H49A 109.8
O10 C49 H49B 109.8
C48 C49 H49B 109.8
H49A C49 H49B 108.3
C50 O10 C49 116.4(13)
O10 C50 H50A 109.5
O10 C50 H50B 109.5
H50A C50 H50B 109.5
O10 C50 H50C 109.5
H50A C50 H50C 109.5
H50B C50 H50C 109.5
C51 O11 H11 109.5
O11 C51 H51A 109.5
O11 C51 H51B 109.5
H51A C51 H51B 109.5
O11 C51 H51C 109.5
H51A C51 H51C 109.5
H51B C51 H51C 109.5

loop_
_geom_bond_atom_site_label_1
_geom_bond_atom_site_label_2
_geom_bond_distance
Mn1 N3 2.164(4)
Mn1 N8 2.166(4)
Mn1 N6 2.253(5)
Mn1 N10 2.256(5)
Mn1 N5 2.276(4)
Mn1 N1 2.280(4)
O1 C3 1.353(7)
O1 C19 1.434(7)
O2 C16 1.348(6)
O2 C20 1.439(7)
O3 C10 1.368(7)
O3 C21 1.439(7)
O4 C23 1.383(10)
O4 C22 1.443(9)
O5 C24 1.433(14)
O5 C25 1.509(18)
O6 C28 1.344(7)
O6 C44 1.458(8)
O7 C41 1.363(8)
O7 C45 1.447(9)
N1 C5 1.349(7)
N1 C1 1.359(7)
N2 C6 1.323(6)
N2 C5 1.386(7)
N3 C6 1.380(6)
N3 C13 1.387(6)
N4 C13 1.285(6)
N4 C14 1.411(7)
N5 C14 1.350(7)
N5 C18 1.362(7)
N6 C26 1.347(7)
N6 C30 1.348(7)
N7 C31 1.295(8)
N7 C30 1.398(8)
N8 C31 1.378(7)
N8 C38 1.395(7)
N9 C38 1.306(8)
N9 C39 1.379(8)
N10 C43 1.350(7)
N10 C39 1.366(7)
C1 C2 1.350(8)
C1 H1A 0.9500
C2 C3 1.393(8)
C2 H2B 0.9500
C3 C4 1.377(8)
C4 C5 1.402(7)
C4 H4B 0.9500
C6 C7 1.458(8)
C7 C12 1.383(7)
C7 C8 1.401(7)
C8 C9 1.378(8)
C8 H8A 0.9500
C9 C10 1.391(7)
C9 H9B 0.9500
C10 C11 1.395(7)
C11 C12 1.379(8)
C11 H11A 0.9500
C12 C13 1.485(7)
C14 C15 1.412(7)
C15 C16 1.385(7)
C15 H15A 0.9500
C16 C17 1.397(8)
C17 C18 1.371(7)
C17 H17A 0.9500
C18 H18A 0.9500
C19 H19A 0.9800
C19 H19B 0.9800
C19 H19C 0.9800
C20 H20A 0.9800
C20 H20B 0.9800
C20 H20C 0.9800
C21 C22 1.478(9)
C21 H21A 0.9900
C21 H21B 0.9900
C22 H22A 0.9900
C22 H22B 0.9900
C23 C24 1.432(15)
C23 H23A 0.9900
C23 H23B 0.9900
C24 H24A 0.9900
C24 H24B 0.9900
C25 H25A 0.9800
C25 H25B 0.9800
C25 H25C 0.9800
C26 C27 1.383(8)
C26 H26A 0.9500
C27 C28 1.386(9)
C27 H27A 0.9500
C28 C29 1.408(9)
C29 C30 1.390(8)
C29 H29A 0.9500
C31 C32 1.488(8)
C32 C37 1.367(10)
C32 C33 1.404(9)
C33 C34 1.395(11)
C33 H33A 0.9500
C35 C36 1.376(11)
C35 C34 1.380(13)
C35 H35A 0.9500
C36 C37 1.391(9)
C36 H36A 0.9500
C37 C38 1.474(9)
C39 C40 1.400(8)
C40 C41 1.376(9)
C40 H40A 0.9500
C41 C42 1.390(8)
C42 C43 1.380(8)
C42 H42A 0.9500
C43 H43A 0.9500
C44 H44A 0.9800
C44 H44B 0.9800
C44 H44C 0.9800
C45 H45A 0.9800
C45 H45B 0.9800
C45 H45C 0.9800
C34 O8 1.336(10)
O8 C46 1.437(18)
C46 C47 1.538(17)
C46 H46A 0.9900
C46 H46B 0.9900
C47 O9 1.40(2)
C47 H47A 0.9900
C47 H47B 0.9900
O9 C48 1.39(2)
C48 C49 1.46(2)
C48 H48A 0.9900
C48 H48B 0.9900
C49 O10 1.43(2)
C49 H49A 0.9900
C49 H49B 0.9900
O10 C50 1.377(14)
C50 H50A 0.9800
C50 H50B 0.9800
C50 H50C 0.9800
O11 C51 1.418(8)
O11 H11 0.8400
C51 H51A 0.9800
C51 H51B 0.9800
C51 H51C 0.9800

loop_
_geom_torsion_atom_site_label_1
_geom_torsion_atom_site_label_2
_geom_torsion_atom_site_label_3
_geom_torsion_atom_site_label_4
_geom_torsion
C5 N1 C1 C2 1.7(8)
Mn1 N1 C1 C2 -175.6(5)
N1 C1 C2 C3 0.3(9)
C19 O1 C3 C4 4.0(8)
C19 O1 C3 C2 -175.2(5)
C1 C2 C3 O1 178.0(5)
C1 C2 C3 C4 -1.2(8)
O1 C3 C4 C5 -179.0(5)
C2 C3 C4 C5 0.1(8)
C1 N1 C5 N2 176.6(5)
Mn1 N1 C5 N2 -6.6(7)
C1 N1 C5 C4 -2.8(8)
Mn1 N1 C5 C4 174.0(4)
C6 N2 C5 N1 -3.1(8)
C6 N2 C5 C4 176.3(5)
C3 C4 C5 N1 2.0(8)
C3 C4 C5 N2 -177.5(5)
C5 N2 C6 N3 8.6(9)
C5 N2 C6 C7 -172.8(5)
C13 N3 C6 N2 178.6(5)
Mn1 N3 C6 N2 -3.1(8)
C13 N3 C6 C7 -0.1(5)
Mn1 N3 C6 C7 178.2(3)
N2 C6 C7 C12 -179.9(4)
N3 C6 C7 C12 -1.0(5)
N2 C6 C7 C8 3.9(8)
N3 C6 C7 C8 -177.2(5)
C12 C7 C8 C9 -0.9(8)
C6 C7 C8 C9 174.9(5)
C7 C8 C9 C10 1.0(8)
C21 O3 C10 C9 170.0(5)
C21 O3 C10 C11 -8.5(7)
C8 C9 C10 O3 -179.0(5)
C8 C9 C10 C11 -0.4(9)
O3 C10 C11 C12 178.1(5)
C9 C10 C11 C12 -0.3(8)
C10 C11 C12 C7 0.5(8)
C10 C11 C12 C13 -177.3(5)
C8 C7 C12 C11 0.2(8)
C6 C7 C12 C11 -176.6(5)
C8 C7 C12 C13 178.4(5)
C6 C7 C12 C13 1.6(5)
C14 N4 C13 N3 1.7(9)
C14 N4 C13 C12 -179.5(5)
C6 N3 C13 N4 -180.0(5)
Mn1 N3 C13 N4 1.7(8)
C6 N3 C13 C12 1.2(5)
Mn1 N3 C13 C12 -177.2(3)
C11 C12 C13 N4 -2.7(8)
C7 C12 C13 N4 179.2(5)
C11 C12 C13 N3 176.3(5)
C7 C12 C13 N3 -1.8(6)
C18 N5 C14 N4 179.0(5)
Mn1 N5 C14 N4 -3.4(7)
C18 N5 C14 C15 -0.1(7)
Mn1 N5 C14 C15 177.6(4)
C13 N4 C14 N5 -0.7(8)
C13 N4 C14 C15 178.5(5)
N5 C14 C15 C16 -0.5(8)
N4 C14 C15 C16 -179.7(5)
C20 O2 C16 C15 0.2(8)
C20 O2 C16 C17 -179.8(5)
C14 C15 C16 O2 -179.7(5)
C14 C15 C16 C17 0.2(8)
O2 C16 C17 C18 -179.4(5)
C15 C16 C17 C18 0.7(8)
C14 N5 C18 C17 1.2(8)
Mn1 N5 C18 C17 -176.8(4)
C16 C17 C18 N5 -1.5(9)
C10 O3 C21 C22 -169.6(5)
C23 O4 C22 C21 -174.8(7)
O3 C21 C22 O4 71.2(6)
C22 O4 C23 C24 178.8(8)
O4 C23 C24 O5 56.2(13)
C25 O5 C24 C23 -172.1(11)
C30 N6 C26 C27 -2.8(8)
Mn1 N6 C26 C27 175.2(4)
N6 C26 C27 C28 1.1(8)
C44 O6 C28 C27 4.4(8)
C44 O6 C28 C29 -174.7(5)
C26 C27 C28 O6 -178.5(5)
C26 C27 C28 C29 0.5(8)
O6 C28 C29 C30 178.7(5)
C27 C28 C29 C30 -0.5(8)
C26 N6 C30 C29 2.8(7)
Mn1 N6 C30 C29 -174.8(4)
C26 N6 C30 N7 -179.8(5)
Mn1 N6 C30 N7 2.6(7)
C28 C29 C30 N6 -1.3(8)
C28 C29 C30 N7 -178.9(5)
C31 N7 C30 N6 6.1(9)
C31 N7 C30 C29 -176.3(5)
C30 N7 C31 N8 1.1(10)
C30 N7 C31 C32 -177.1(5)
C38 N8 C31 N7 -178.8(6)
Mn1 N8 C31 N7 -16.0(8)
C38 N8 C31 C32 -0.4(6)
Mn1 N8 C31 C32 162.4(4)
N7 C31 C32 C37 179.4(5)
N8 C31 C32 C37 0.8(6)
N7 C31 C32 C33 0.4(10)
N8 C31 C32 C33 -178.2(6)
C37 C32 C33 C34 0.3(10)
C31 C32 C33 C34 179.1(6)
C34 C35 C36 C37 3.5(12)
C33 C32 C37 C36 -0.8(10)
C31 C32 C37 C36 -179.9(6)
C33 C32 C37 C38 178.2(6)
C31 C32 C37 C38 -0.9(7)
C35 C36 C37 C32 -1.0(10)
C35 C36 C37 C38 -179.8(7)
C39 N9 C38 N8 -2.5(10)
C39 N9 C38 C37 176.7(5)
C31 N8 C38 N9 179.2(6)
Mn1 N8 C38 N9 16.4(8)
C31 N8 C38 C37 -0.1(6)
Mn1 N8 C38 C37 -162.9(4)
C32 C37 C38 N9 -178.7(5)
C36 C37 C38 N9 0.2(10)
C32 C37 C38 N8 0.6(7)
C36 C37 C38 N8 179.6(7)
C43 N10 C39 N9 178.2(5)
Mn1 N10 C39 N9 -0.5(7)
C43 N10 C39 C40 -1.9(7)
Mn1 N10 C39 C40 179.4(4)
C38 N9 C39 N10 -6.1(9)
C38 N9 C39 C40 174.0(5)
N10 C39 C40 C41 0.4(8)
N9 C39 C40 C41 -179.7(5)
C45 O7 C41 C40 -1.3(9)
C45 O7 C41 C42 178.6(6)
C39 C40 C41 O7 -179.2(5)
C39 C40 C41 C42 0.9(8)
O7 C41 C42 C43 179.5(5)
C40 C41 C42 C43 -0.6(8)
C39 N10 C43 C42 2.3(8)
Mn1 N10 C43 C42 -178.8(4)
C41 C42 C43 N10 -1.1(8)
C36 C35 C34 O8 176.0(8)
C36 C35 C34 C33 -4.2(12)
C32 C33 C34 O8 -178.0(7)
C32 C33 C34 C35 2.2(11)
C35 C34 O8 C46 -177.4(9)
C33 C34 O8 C46 2.8(13)
C34 O8 C46 C47 -177.6(10)
O8 C46 C47 O9 -62.7(18)
C46 C47 O9 C48 -53(2)
C47 O9 C48 C49 -149.0(16)
O9 C48 C49 O10 67(2)
C48 C49 O10 C50 -173.9(15)
